data_2201235
loop_
_publ_author_name
'Chen, Jinglin'
'Han, Lei'
'Chen, Zhongning'

_publ_section_title
;
 <i>trans</i>-Bis(isothiocyanato)tetrapyridineruthenium(II)
 dichloromethane disolvate
;
_journal_issue 10
_journal_name_full 'Acta Crystallographica Section E'
_journal_page_first m588
_journal_page_last m589
_journal_paper_doi 10.1107/S1600536802017300
_journal_volume 58
_journal_year 2002
_chemical_formula_iupac '[Ru (N C S)2 (C5 H5 N)4], 2C H2 Cl2'
_chemical_formula_moiety 'C22 H20 N6 Ru S2, 2C H2 Cl2'
_chemical_formula_sum 'C24 H24 Cl4 N6 Ru S2'
_chemical_formula_weight 703.48
_chemical_name_systematic
;
Trans-bis(isothiocyanato)tetrakis(pyridine)ruthenium(II)
;
_space_group_IT_number 15
_symmetry_cell_setting monoclinic
_symmetry_space_group_name_Hall '-C 2yc'
_symmetry_space_group_name_H-M 'C 1 2/c 1'
_atom_sites_solution_hydrogens geom
_atom_sites_solution_primary direct
_atom_sites_solution_secondary difmap
_audit_creation_method SHELXL-97
_cell_angle_alpha 90.00
_cell_angle_beta 100.988(2)
_cell_angle_gamma 90.00
_cell_formula_units_Z 4
_cell_length_a 12.9410(8)
_cell_length_b 16.1308(11)
_cell_length_c 15.4715(11)
_cell_measurement_reflns_used 3186
_cell_measurement_temperature 293(2)
_cell_measurement_theta_max 25.03
_cell_measurement_theta_min 2.04
_cell_volume 3170.4(4)
_computing_cell_refinement SMART
_computing_data_collection 'SMART (Bruker, 1999)'
_computing_data_reduction 'SHELXTL (Bruker, 1997)'
_computing_molecular_graphics SHELXTL
_computing_publication_material SHELXTL
_computing_structure_refinement 'SHELXL97 (Sheldrick, 1997)'
_computing_structure_solution 'SHELXS96 (Sheldrick, 1996)'
_diffrn_ambient_temperature 293(2)
_diffrn_measured_fraction_theta_full 0.982
_diffrn_measured_fraction_theta_max 0.982
_diffrn_measurement_device_type 'Siemens SMART CCD'
_diffrn_measurement_method \w
_diffrn_radiation_monochromator graphite
_diffrn_radiation_source 'fine-focus sealed tube'
_diffrn_radiation_type MoK\a
_diffrn_radiation_wavelength 0.71073
_diffrn_reflns_av_R_equivalents 0.0277
_diffrn_reflns_av_sigmaI/netI 0.0347
_diffrn_reflns_limit_h_max 15
_diffrn_reflns_limit_h_min -14
_diffrn_reflns_limit_k_max 10
_diffrn_reflns_limit_k_min -19
_diffrn_reflns_limit_l_max 18
_diffrn_reflns_limit_l_min -13
_diffrn_reflns_number 4923
_diffrn_reflns_theta_full 25.03
_diffrn_reflns_theta_max 25.03
_diffrn_reflns_theta_min 2.04
_diffrn_standards_decay_% none
_diffrn_standards_number 0
_exptl_absorpt_coefficient_mu 0.987
_exptl_absorpt_correction_T_max 0.759
_exptl_absorpt_correction_T_min 0.681
_exptl_absorpt_correction_type empirical
_exptl_absorpt_process_details '(SADABS; Sheldrick, 1996)'
_exptl_crystal_colour yellow
_exptl_crystal_density_diffrn 1.474
_exptl_crystal_density_method 'not measured'
_exptl_crystal_description prism
_exptl_crystal_F_000 1416
_exptl_crystal_size_max .40
_exptl_crystal_size_mid .35
_exptl_crystal_size_min .28
_refine_diff_density_max 0.508
_refine_diff_density_min -0.861
_refine_ls_extinction_method none
_refine_ls_goodness_of_fit_ref 1.148
_refine_ls_hydrogen_treatment constr
_refine_ls_matrix_type full
_refine_ls_number_parameters 170
_refine_ls_number_reflns 2765
_refine_ls_number_restraints 0
_refine_ls_restrained_S_all 1.148
_refine_ls_R_factor_all 0.0603
_refine_ls_R_factor_gt 0.0472
_refine_ls_shift/su_max <0.001
_refine_ls_shift/su_mean 0.000
_refine_ls_structure_factor_coef Fsqd
_refine_ls_weighting_details 'calc w = 1/[\s^2^(Fo^2^)+(0.0355P)^2^+11.5869P] where P = (Fo^2^+2Fc^2^)/3'
_refine_ls_weighting_scheme calc
_refine_ls_wR_factor_gt 0.1063
_refine_ls_wR_factor_ref 0.1172
_reflns_number_gt 2352
_reflns_number_total 2765
_reflns_threshold_expression I>2\s(I)
_cod_data_source_file ac6015.cif
_cod_data_source_block I
_cod_depositor_comments
;
The following automatic conversions were performed:
'_symmetry_cell_setting' value 'Monoclinic' changed to 'monoclinic'
according to '/home/saulius/struct/CIF-dictionaries/cif_core.dic'
dictionary named 'cif_core.dic' version 2.4.1 from 2010-06-29.

Automatic conversion script
Id: cif_fix_enum 1527 2010-12-29 10:47:43Z saulius 

The following automatic conversions were performed:

'_symmetry_cell_setting' value 'Monoclinic' changed to 'monoclinic'
according to /home/saulius/struct/CIF-dictionaries/cif_core.dic
dictionary named 'cif_core.dic' version 2.4.1 from 2010-06-29.

Automatic conversion script
Id: cif_fix_values 1715 2011-07-08 13:25:40Z adriana 
;
_cod_original_sg_symbol_H-M 'C 2/c'
_cod_database_code 2201235
_cod_database_fobs_code 2201235

loop_
_symmetry_equiv_pos_as_xyz
'x, y, z'
'-x, y, -z+1/2'
'x+1/2, y+1/2, z'
'-x+1/2, y+1/2, -z+1/2'
'-x, -y, -z'
'x, -y, z-1/2'
'-x+1/2, -y+1/2, -z'
'x+1/2, -y+1/2, z-1/2'

loop_
_atom_site_label
_atom_site_fract_x
_atom_site_fract_y
_atom_site_fract_z
_atom_site_U_iso_or_equiv
_atom_site_adp_type
_atom_site_calc_flag
_atom_site_refinement_flags
_atom_site_occupancy
_atom_site_disorder_assembly
_atom_site_disorder_group
_atom_site_type_symbol
Ru1 0.5000 0.27597(3) 0.7500 0.04076(17) Uani d S 1 . . Ru
Cl1 0.1692(3) 0.4684(2) 1.0558(3) 0.2039(16) Uani d . 1 . . Cl
Cl2 0.3637(2) 0.43891(18) 1.0005(2) 0.1525(10) Uani d . 1 . . Cl
S1 0.15016(10) 0.27837(10) 0.81361(11) 0.0709(4) Uani d . 1 . . S
N1 0.5000 0.4059(3) 0.7500 0.0498(13) Uani d S 1 . . N
N2 0.5533(3) 0.2763(2) 0.8858(2) 0.0464(8) Uani d . 1 . . N
N3 0.5000 0.1475(3) 0.7500 0.0465(12) Uani d S 1 . . N
N4 0.3503(3) 0.2757(2) 0.7712(2) 0.0448(8) Uani d . 1 . . N
C1 0.2672(3) 0.2768(3) 0.7889(3) 0.0427(9) Uani d . 1 . . C
C2 0.2545(8) 0.3953(6) 1.0315(6) 0.137(3) Uani d . 1 . . C
H2A 0.2183 0.3605 0.9842 0.165 Uiso calc R 1 . . H
H2B 0.2770 0.3604 1.0827 0.165 Uiso calc R 1 . . H
C12 0.4372(5) 0.4496(4) 0.7907(5) 0.092(2) Uani d . 1 . . C
H12A 0.3920 0.4213 0.8206 0.110 Uiso calc R 1 . . H
C13 0.4355(6) 0.5348(4) 0.7911(6) 0.113(3) Uani d . 1 . . C
H13A 0.3891 0.5626 0.8201 0.136 Uiso calc R 1 . . H
C14 0.5000 0.5782(6) 0.7500 0.093(3) Uani d S 1 . . C
H14A 0.5000 0.6359 0.7500 0.112 Uiso calc SR 1 . . H
C22 0.6299(4) 0.3278(3) 0.9244(3) 0.0573(12) Uani d . 1 . . C
H22A 0.6604 0.3630 0.8887 0.069 Uiso calc R 1 . . H
C23 0.6658(5) 0.3311(4) 1.0139(4) 0.0746(16) Uani d . 1 . . C
H23A 0.7192 0.3676 1.0379 0.090 Uiso calc R 1 . . H
C24 0.6217(6) 0.2797(4) 1.0673(3) 0.0820(19) Uani d . 1 . . C
H24A 0.6444 0.2811 1.1280 0.098 Uiso calc R 1 . . H
C25 0.5438(5) 0.2265(4) 1.0300(3) 0.0779(17) Uani d . 1 . . C
H25A 0.5131 0.1908 1.0651 0.093 Uiso calc R 1 . . H
C26 0.5109(4) 0.2262(3) 0.9392(3) 0.0615(13) Uani d . 1 . . C
H26A 0.4575 0.1899 0.9143 0.074 Uiso calc R 1 . . H
C32 0.5857(4) 0.1030(3) 0.7852(3) 0.0600(13) Uani d . 1 . . C
H32A 0.6466 0.1315 0.8101 0.072 Uiso calc R 1 . . H
C33 0.5880(5) 0.0176(4) 0.7865(4) 0.0815(18) Uani d . 1 . . C
H33A 0.6492 -0.0102 0.8120 0.098 Uiso calc R 1 . . H
C34 0.5000 -0.0257(5) 0.7500 0.089(3) Uani d S 1 . . C
H34A 0.5000 -0.0834 0.7500 0.107 Uiso calc SR 1 . . H

loop_
_atom_site_aniso_label
_atom_site_aniso_U_11
_atom_site_aniso_U_22
_atom_site_aniso_U_33
_atom_site_aniso_U_12
_atom_site_aniso_U_13
_atom_site_aniso_U_23
Ru1 0.0378(3) 0.0470(3) 0.0384(3) 0.000 0.00963(19) 0.000
Cl1 0.219(4) 0.166(3) 0.264(4) -0.026(3) 0.141(3) -0.022(3)
Cl2 0.157(2) 0.149(2) 0.158(2) -0.0054(18) 0.0447(19) -0.0049(18)
S1 0.0489(7) 0.0770(9) 0.0947(10) -0.0012(7) 0.0334(7) -0.0080(8)
N1 0.048(3) 0.052(3) 0.048(3) 0.000 0.005(2) 0.000
N2 0.0443(19) 0.053(2) 0.0428(19) 0.0067(17) 0.0102(16) -0.0030(17)
N3 0.044(3) 0.060(3) 0.036(3) 0.000 0.007(2) 0.000
N4 0.043(2) 0.051(2) 0.0411(19) 0.0003(17) 0.0097(15) -0.0002(17)
C1 0.046(2) 0.039(2) 0.043(2) 0.001(2) 0.0102(18) 0.0039(19)
C2 0.175(9) 0.102(6) 0.133(7) -0.028(6) 0.024(7) 0.023(6)
C12 0.099(5) 0.062(4) 0.130(6) -0.011(3) 0.059(4) -0.029(4)
C13 0.120(6) 0.060(4) 0.173(8) -0.002(4) 0.061(6) -0.039(5)
C14 0.104(8) 0.060(6) 0.108(8) 0.000 0.002(6) 0.000
C22 0.060(3) 0.062(3) 0.047(3) 0.005(2) 0.001(2) -0.006(2)
C23 0.082(4) 0.077(4) 0.055(3) 0.010(3) -0.010(3) -0.016(3)
C24 0.103(5) 0.101(5) 0.037(3) 0.033(4) 0.002(3) -0.006(3)
C25 0.088(4) 0.102(5) 0.049(3) 0.025(4) 0.027(3) 0.014(3)
C26 0.063(3) 0.073(3) 0.051(3) 0.000(3) 0.016(2) 0.010(3)
C32 0.059(3) 0.054(3) 0.062(3) 0.004(2) -0.002(2) 0.003(2)
C33 0.083(4) 0.060(4) 0.096(5) 0.013(3) 0.004(3) 0.012(3)
C34 0.110(8) 0.045(5) 0.111(7) 0.000 0.018(6) 0.000

loop_
_atom_type_symbol
_atom_type_description
_atom_type_scat_dispersion_real
_atom_type_scat_dispersion_imag
_atom_type_scat_source
C C 0.0033 0.0016 'International Tables Vol C Tables 4.2.6.8 and 6.1.1.4'
H H 0.0000 0.0000 'International Tables Vol C Tables 4.2.6.8 and 6.1.1.4'
N N 0.0061 0.0033 'International Tables Vol C Tables 4.2.6.8 and 6.1.1.4'
S S 0.1246 0.1234 'International Tables Vol C Tables 4.2.6.8 and 6.1.1.4'
Cl Cl 0.1484 0.1585 'International Tables Vol C Tables 4.2.6.8 and 6.1.1.4'
Ru Ru -1.2594 0.8363 'International Tables Vol C Tables 4.2.6.8 and 6.1.1.4'

loop_
_geom_angle_atom_site_label_1
_geom_angle_atom_site_label_2
_geom_angle_atom_site_label_3
_geom_angle_site_symmetry_1
_geom_angle_site_symmetry_3
_geom_angle
_geom_angle_publ_flag
N4 Ru1 N4 2_656 . 179.8(2) yes
N4 Ru1 N3 2_656 . 89.88(11) ?
N4 Ru1 N3 . . 89.88(11) yes
N4 Ru1 N2 2_656 2_656 88.84(13) yes
N4 Ru1 N2 . 2_656 91.16(13) yes
N3 Ru1 N2 . 2_656 90.16(11) ?
N4 Ru1 N2 2_656 . 91.16(13) ?
N4 Ru1 N2 . . 88.84(13) yes
N3 Ru1 N2 . . 90.16(11) yes
N2 Ru1 N2 2_656 . 179.7(2) yes
N4 Ru1 N1 2_656 . 90.12(11) ?
N4 Ru1 N1 . . 90.12(11) yes
N3 Ru1 N1 . . 180.0000(10) ?
N2 Ru1 N1 2_656 . 89.84(11) ?
N2 Ru1 N1 . . 89.84(11) yes
C12 N1 C12 2_656 . 115.6(7) ?
C12 N1 Ru1 2_656 . 122.2(4) ?
C12 N1 Ru1 . . 122.2(4) ?
C22 N2 C26 . . 116.9(4) ?
C22 N2 Ru1 . . 121.6(3) ?
C26 N2 Ru1 . . 121.5(3) ?
C32 N3 C32 2_656 . 115.5(6) ?
C32 N3 Ru1 2_656 . 122.2(3) ?
C32 N3 Ru1 . . 122.2(3) ?
C1 N4 Ru1 . . 175.6(3) yes
N4 C1 S1 . . 179.9(5) yes
Cl1 C2 Cl2 . . 112.2(5) ?
Cl1 C2 H2A . . 109.2 ?
Cl2 C2 H2A . . 109.2 ?
Cl1 C2 H2B . . 109.2 ?
Cl2 C2 H2B . . 109.2 ?
H2A C2 H2B . . 107.9 ?
N1 C12 C13 . . 123.1(6) ?
N1 C12 H12A . . 118.4 ?
C13 C12 H12A . . 118.4 ?
C14 C13 C12 . . 120.6(7) ?
C14 C13 H13A . . 119.7 ?
C12 C13 H13A . . 119.7 ?
C13 C14 C13 . 2_656 117.0(9) ?
C13 C14 H14A . . 121.5 ?
C13 C14 H14A 2_656 . 121.5 ?
N2 C22 C23 . . 123.4(5) ?
N2 C22 H22A . . 118.3 ?
C23 C22 H22A . . 118.3 ?
C24 C23 C22 . . 119.0(6) ?
C24 C23 H23A . . 120.5 ?
C22 C23 H23A . . 120.5 ?
C25 C24 C23 . . 119.1(5) ?
C25 C24 H24A . . 120.5 ?
C23 C24 H24A . . 120.5 ?
C24 C25 C26 . . 119.2(6) ?
C24 C25 H25A . . 120.4 ?
C26 C25 H25A . . 120.4 ?
N2 C26 C25 . . 122.5(5) ?
N2 C26 H26A . . 118.8 ?
C25 C26 H26A . . 118.8 ?
N3 C32 C33 . . 123.6(5) ?
N3 C32 H32A . . 118.2 ?
C33 C32 H32A . . 118.2 ?
C34 C33 C32 . . 119.5(6) ?
C34 C33 H33A . . 120.2 ?
C32 C33 H33A . . 120.2 ?
C33 C34 C33 . 2_656 118.3(8) ?
C33 C34 H34A . . 120.9 ?
C33 C34 H34A 2_656 . 120.9 ?

loop_
_geom_bond_atom_site_label_1
_geom_bond_atom_site_label_2
_geom_bond_site_symmetry_2
_geom_bond_distance
_geom_bond_publ_flag
Ru1 N4 2_656 2.025(3) ?
Ru1 N4 . 2.025(3) yes
Ru1 N3 . 2.072(5) yes
Ru1 N2 2_656 2.082(3) ?
Ru1 N2 . 2.082(3) yes
Ru1 N1 . 2.096(5) yes
Cl1 C2 . 1.705(10) ?
Cl2 C2 . 1.727(9) ?
S1 C1 . 1.632(4) yes
N1 C12 2_656 1.323(6) ?
N1 C12 . 1.323(6) ?
N2 C22 . 1.343(6) ?
N2 C26 . 1.346(6) ?
N3 C32 2_656 1.346(5) ?
N3 C32 . 1.346(5) ?
N4 C1 . 1.159(5) yes
C2 H2A . 0.9700 ?
C2 H2B . 0.9700 ?
C12 C13 . 1.375(9) ?
C12 H12A . 0.9300 ?
C13 C14 . 1.339(9) ?
C13 H13A . 0.9300 ?
C14 C13 2_656 1.339(9) ?
C14 H14A . 0.9300 ?
C22 C23 . 1.376(7) ?
C22 H22A . 0.9300 ?
C23 C24 . 1.368(9) ?
C23 H23A . 0.9300 ?
C24 C25 . 1.366(9) ?
C24 H24A . 0.9300 ?
C25 C26 . 1.389(7) ?
C25 H25A . 0.9300 ?
C26 H26A . 0.9300 ?
C32 C33 . 1.378(7) ?
C32 H32A . 0.9300 ?
C33 C34 . 1.364(7) ?
C33 H33A . 0.9300 ?
C34 C33 2_656 1.364(7) ?
C34 H34A . 0.9300 ?
